data_1523085
loop_
_publ_author_name
'Willerstroem, J.O.'
'Rundqvist, S.'
'Carlsson, B.'

_publ_section_title
;
 The crystal structure of Hf3 As
;
_journal_name_full 'Journal of Solid State Chemistry'
_journal_page_first 227
_journal_page_last 232
_journal_volume 31
_journal_year 1980
_chemical_formula_sum 'As Hf3'
_chemical_name_systematic 'Hf3 As'
_space_group_IT_number 15
_symmetry_space_group_name_Hall '-C 2yc'
_symmetry_space_group_name_H-M 'C 1 2/c 1'
_cell_angle_alpha 90
_cell_angle_beta 90.291
_cell_angle_gamma 90
_cell_formula_units_Z 16
_cell_length_a 15.3898
_cell_length_b 5.3795
_cell_length_c 15.333
_cell_volume 1269.394
_citation_journal_id_ASTM JSSCBI
_cod_data_source_file Willerstroem_JSSCBI_1980_1111.cif
_cod_data_source_block As1Hf3
_cod_original_formula_sum 'As1 Hf3'
_cod_database_code 1523085

loop_
_symmetry_equiv_pos_as_xyz
x,y,z
-x,y,-z+1/2
-x,-y,-z
x,-y,z-1/2
x+1/2,y+1/2,z
-x+1/2,y+1/2,-z+1/2
-x+1/2,-y+1/2,-z
x+1/2,-y+1/2,z-1/2

loop_
_atom_site_label
_atom_site_type_symbol
_atom_site_fract_x
_atom_site_fract_y
_atom_site_fract_z
_atom_site_occupancy
_atom_site_U_iso_or_equiv
Hf4 Hf 0.0808 0.9664 0.6899 1 0.0
Hf5 Hf 0.7362 0.2672 0.3021 1 0.0
Hf2 Hf 0.157 0.7231 0.51 1 0.0
Hf1 Hf 0.7367 0.7895 0.4026 1 0.0
Hf6 Hf 0.9487 0.7556 0.4835 1 0.0
Hf3 Hf 0.9415 0.4802 0.1669 1 0.0
As1 As 0.9161 0.9916 0.1317 1 0.0
As2 As 0.1214 0.4602 0.6627 1 0.0
